data_4349182
loop_
_publ_author_name
'Chen, Ting'
'Huo, Peng'
'Hou, Jin-Le'
'Xu, Jing'
'Zhu, Qin-Yu'
'Dai, Jie'

_publ_section_title
;
 Confinement Effects of Metal-Organic Framework on the Formation of
 Charge-Transfer Tetrathiafulvalene Dimers.
;
_journal_issue 24
_journal_name_full 'Inorganic chemistry'
_journal_page_first 12758
_journal_page_last 12765
_journal_paper_doi 10.1021/acs.inorgchem.6b02062
_journal_volume 55
_journal_year 2016
_chemical_formula_sum 'C37 H38 Cd2 Cl N4 O12 S6'
_chemical_formula_weight 1183.32
_space_group_crystal_system monoclinic
_space_group_IT_number 14
_space_group_name_Hall '-P 2yn'
_space_group_name_H-M_alt 'P 1 21/n 1'
_atom_sites_solution_hydrogens geom
_audit_creation_method SHELXL-2014/7
_cell_angle_alpha 90
_cell_angle_beta 90.02(3)
_cell_angle_gamma 90
_cell_formula_units_Z 4
_cell_length_a 11.679(2)
_cell_length_b 16.526(3)
_cell_length_c 25.117(5)
_cell_measurement_reflns_used 15389
_cell_measurement_temperature 293(2)
_cell_measurement_theta_max 27.5
_cell_measurement_theta_min 3.0
_cell_volume 4847.8(15)
_computing_cell_refinement 'CrystalClear (Rigaku Corp., 2000)'
_computing_data_collection 'CrystalClear (Rigaku Corp., 2000)'
_computing_data_reduction 'CrystalClear (Rigaku Corp., 2000)'
_computing_molecular_graphics 'SHELXL-2014/7 (Sheldrick, 2014)'
_computing_publication_material 'SHELXL-2014/7 (Sheldrick, 2014)'
_computing_structure_refinement 'SHELXL-2014/7 (Sheldrick, 2014)'
_computing_structure_solution 'SHELXL-2014/7 (Sheldrick, 2014)'
_diffrn_ambient_temperature 293(2)
_diffrn_measured_fraction_theta_full 0.978
_diffrn_measured_fraction_theta_max 0.978
_diffrn_measurement_device_type 'Rigaku Saturn'
_diffrn_radiation_type MoK\a
_diffrn_radiation_wavelength 0.71073
_diffrn_reflns_av_R_equivalents 0.0864
_diffrn_reflns_av_unetI/netI 0.0812
_diffrn_reflns_Laue_measured_fraction_full 0.978
_diffrn_reflns_Laue_measured_fraction_max 0.978
_diffrn_reflns_limit_h_max 13
_diffrn_reflns_limit_h_min -13
_diffrn_reflns_limit_k_max 16
_diffrn_reflns_limit_k_min -19
_diffrn_reflns_limit_l_max 29
_diffrn_reflns_limit_l_min -29
_diffrn_reflns_number 35447
_diffrn_reflns_point_group_measured_fraction_full 0.978
_diffrn_reflns_point_group_measured_fraction_max 0.978
_diffrn_reflns_theta_full 25.000
_diffrn_reflns_theta_max 25.000
_diffrn_reflns_theta_min 3.127
_exptl_absorpt_coefficient_mu 1.250
_exptl_absorpt_correction_T_max 1.0000
_exptl_absorpt_correction_T_min 0.8946
_exptl_absorpt_correction_type multi-scan
_exptl_absorpt_process_details 'Jacobson, R. (1998) Private communication '
_exptl_crystal_colour black
_exptl_crystal_density_diffrn 1.621
_exptl_crystal_description Block
_exptl_crystal_F_000 2372
_exptl_crystal_size_max 0.400
_exptl_crystal_size_mid 0.200
_exptl_crystal_size_min 0.150
_refine_diff_density_max 0.663
_refine_diff_density_min -0.628
_refine_diff_density_rms 0.097
_refine_ls_extinction_method none
_refine_ls_goodness_of_fit_ref 1.141
_refine_ls_hydrogen_treatment constr
_refine_ls_matrix_type full
_refine_ls_number_parameters 546
_refine_ls_number_reflns 8341
_refine_ls_number_restraints 26
_refine_ls_restrained_S_all 1.145
_refine_ls_R_factor_all 0.1604
_refine_ls_R_factor_gt 0.1259
_refine_ls_shift/su_max 0.000
_refine_ls_shift/su_mean 0.000
_refine_ls_structure_factor_coef Fsqd
_refine_ls_weighting_details 'w=1/[\s^2^(Fo^2^)+(0.0010P)^2^+50.4493P] where P=(Fo^2^+2Fc^2^)/3'
_refine_ls_weighting_scheme calc
_refine_ls_wR_factor_gt 0.1805
_refine_ls_wR_factor_ref 0.1960
_reflns_Friedel_coverage 0.000
_reflns_number_gt 6384
_reflns_number_total 8341
_reflns_threshold_expression 'I > 2\s(I)'
_cod_data_source_file ic6b02062_si_004.cif
_cod_data_source_block 3
_cod_original_cell_volume 4848.0(17)
_cod_original_sg_symbol_H-M 'P 21/n'
_cod_database_code 4349182
_shelx_shelxl_version_number 2014/7
_shelx_space_group_comment
;
The symmetry employed for this shelxl refinement is uniquely defined
by the following loop, which should always be used as a source of
symmetry information in preference to the above space-group names.
They are only intended as comments.
;
_shelx_estimated_absorpt_t_min 0.635
_shelx_estimated_absorpt_t_max 0.835

loop_
_space_group_symop_operation_xyz
'x, y, z'
'-x+1/2, y+1/2, -z+1/2'
'-x, -y, -z'
'x-1/2, -y-1/2, z-1/2'

loop_
_atom_site_label
_atom_site_type_symbol
_atom_site_fract_x
_atom_site_fract_y
_atom_site_fract_z
_atom_site_U_iso_or_equiv
_atom_site_adp_type
_atom_site_occupancy
_atom_site_site_symmetry_order
_atom_site_calc_flag
_atom_site_refinement_flags_posn
_atom_site_refinement_flags_adp
Cd1 Cd 0.66487(7) -0.00019(5) -0.01498(3) 0.0535(3) Uani 1 1 d . .
Cd2 Cd 0.91780(8) -0.13292(6) -0.07314(4) 0.0689(3) Uani 1 1 d . .
S1 S 0.6076(3) 0.3044(2) 0.02251(16) 0.0776(10) Uani 1 1 d . .
S2 S 0.3881(3) 0.3509(2) 0.07052(16) 0.0807(11) Uani 1 1 d . .
S3 S 0.6949(4) 0.4899(3) 0.03320(18) 0.1045(14) Uani 1 1 d . .
S4 S 0.4794(5) 0.5350(2) 0.0867(2) 0.1131(16) Uani 1 1 d . .
S5 S 0.8033(9) 0.6482(5) 0.0653(4) 0.209(4) Uani 1 1 d . .
S6 S 0.5613(9) 0.6958(3) 0.1212(4) 0.211(4) Uani 1 1 d . .
O1 O 0.6631(7) 0.1462(5) 0.0070(3) 0.070(2) Uani 1 1 d . .
O2 O 0.5014(7) 0.0824(5) 0.0180(4) 0.076(3) Uani 1 1 d . .
O3 O 0.2845(8) 0.1322(6) 0.0504(5) 0.106(4) Uani 1 1 d . .
O4 O 0.2236(8) 0.2365(6) 0.0918(4) 0.096(3) Uani 1 1 d . .
O5 O 0.8632(6) -0.0121(5) -0.0263(3) 0.065(2) Uani 1 1 d . .
O6 O 1.0778(6) -0.0663(5) -0.0403(4) 0.073(2) Uani 1 1 d . .
O7 O 0.9390(10) -0.1966(7) 0.0114(5) 0.124(4) Uani 1 1 d . .
N1 N 0.6418(9) 0.0441(7) -0.1005(4) 0.072(3) Uani 1 1 d . .
N2 N 0.9076(10) -0.0654(8) -0.1531(5) 0.079(3) Uani 1 1 d . .
N4 N 0.5457(11) -0.2726(9) 0.3925(5) 0.089(4) Uani 1 1 d . .
C1 C 0.5076(9) 0.2263(6) 0.0333(4) 0.048(3) Uani 1 1 d . .
C2 C 0.4055(10) 0.2479(7) 0.0551(4) 0.058(3) Uani 1 1 d . .
C3 C 0.5249(12) 0.3815(8) 0.0492(6) 0.079(4) Uani 1 1 d . .
C4 C 0.5602(13) 0.4584(8) 0.0570(6) 0.081(4) Uani 1 1 d . .
C5 C 0.6891(18) 0.5833(9) 0.0667(8) 0.104(6) Uani 1 1 d . .
C6 C 0.593(2) 0.6044(10) 0.0896(9) 0.131(8) Uani 1 1 d . .
C7 C 0.903(3) 0.5987(17) 0.0320(15) 0.240(14) Uani 1 1 d . U
H7A H 0.9543 0.6366 0.0159 0.360 Uiso 1 1 calc R U
H7B H 0.8671 0.5665 0.0048 0.360 Uiso 1 1 calc R U
H7C H 0.9441 0.5641 0.0559 0.360 Uiso 1 1 calc R U
C8 C 0.597(3) 0.6698(15) 0.1856(13) 0.228(14) Uani 1 1 d . .
H8A H 0.6147 0.7178 0.2055 0.343 Uiso 1 1 calc R U
H8B H 0.6628 0.6348 0.1852 0.343 Uiso 1 1 calc R U
H8C H 0.5339 0.6423 0.2020 0.343 Uiso 1 1 calc R U
C9 C 0.5581(11) 0.1461(7) 0.0179(4) 0.055(3) Uani 1 1 d . .
C10 C 0.2982(12) 0.2028(7) 0.0669(5) 0.066(3) Uani 1 1 d . .
C11 C 0.6070(12) 0.0000(11) -0.1400(6) 0.098(5) Uani 1 1 d . .
H11 H 0.5847 -0.0525 -0.1317 0.117 Uiso 1 1 calc R U
C12 C 0.5988(14) 0.0225(17) -0.1941(7) 0.120(7) Uani 1 1 d . .
H12 H 0.5732 -0.0135 -0.2200 0.144 Uiso 1 1 calc R U
C13 C 0.6304(16) 0.0993(16) -0.2066(8) 0.107(6) Uani 1 1 d . .
C14 C 0.661(2) 0.1475(13) -0.1652(9) 0.147(9) Uani 1 1 d . .
H14 H 0.6809 0.2011 -0.1720 0.176 Uiso 1 1 calc R U
C15 C 0.6641(18) 0.1199(11) -0.1143(7) 0.118(6) Uani 1 1 d . .
H15 H 0.6829 0.1564 -0.0875 0.142 Uiso 1 1 calc R U
C16 C 0.8597(16) -0.0994(12) -0.1934(7) 0.108(5) Uani 1 1 d . U
H16 H 0.8394 -0.1537 -0.1914 0.130 Uiso 1 1 calc R U
C17 C 0.8376(18) -0.0562(14) -0.2402(7) 0.123(6) Uani 1 1 d . U
H17 H 0.8057 -0.0833 -0.2691 0.147 Uiso 1 1 calc R U
C18 C 0.8620(16) 0.0264(14) -0.2449(8) 0.110(6) Uani 1 1 d . .
C19 C 0.9131(16) 0.0597(12) -0.2015(7) 0.110(6) Uani 1 1 d . .
H19 H 0.9355 0.1137 -0.2020 0.132 Uiso 1 1 calc R U
C20 C 0.9316(14) 0.0134(11) -0.1569(7) 0.101(5) Uani 1 1 d . .
H20 H 0.9631 0.0388 -0.1273 0.122 Uiso 1 1 calc R U
C21 C 0.6319(17) 0.1308(17) -0.2638(7) 0.156(10) Uani 1 1 d . .
H21A H 0.5733 0.1025 -0.2838 0.187 Uiso 1 1 calc R U
H21B H 0.6113 0.1877 -0.2632 0.187 Uiso 1 1 calc R U
C22 C 0.730(3) 0.1232(18) -0.2895(10) 0.182(10) Uani 1 1 d . U
H22A H 0.7595 0.1781 -0.2873 0.219 Uiso 1 1 calc R U
H22B H 0.7036 0.1182 -0.3259 0.219 Uiso 1 1 calc R U
C23 C 0.836(2) 0.0782(15) -0.2922(7) 0.164(10) Uani 1 1 d . .
H23A H 0.8983 0.1161 -0.2971 0.197 Uiso 1 1 calc R U
H23B H 0.8332 0.0438 -0.3235 0.197 Uiso 1 1 calc R U
N3 N 0.6921(7) -0.0337(5) 0.0723(3) 0.064(3) Uani 1 1 d G .
C24 C 0.6798(8) 0.0241(5) 0.1121(4) 0.089(4) Uani 1 1 d G .
H24 H 0.6572 0.0764 0.1034 0.106 Uiso 1 1 calc R U
C25 C 0.7011(10) 0.0037(8) 0.1649(3) 0.108(6) Uani 1 1 d G .
H25 H 0.6928 0.0424 0.1915 0.130 Uiso 1 1 calc R U
C26 C 0.7349(12) -0.0744(9) 0.1779(3) 0.143(8) Uiso 1 1 d G .
C27 C 0.7473(13) -0.1323(6) 0.1381(5) 0.171(11) Uani 1 1 d G .
H27 H 0.7699 -0.1846 0.1468 0.206 Uiso 1 1 calc R U
C28 C 0.7259(10) -0.1119(5) 0.0853(4) 0.118(6) Uani 1 1 d G .
H28 H 0.7342 -0.1506 0.0587 0.141 Uiso 1 1 calc R U
C29 C 0.6401(18) -0.2991(13) 0.3698(9) 0.133(7) Uani 1 1 d . .
H29 H 0.6506 -0.3547 0.3674 0.159 Uiso 1 1 calc R U
C30 C 0.7241(19) -0.2497(15) 0.3496(9) 0.134(8) Uani 1 1 d . .
H30 H 0.7909 -0.2723 0.3359 0.161 Uiso 1 1 calc R U
C31 C 0.7101(15) -0.1685(14) 0.3496(6) 0.096(6) Uani 1 1 d . .
C32 C 0.6098(18) -0.1396(10) 0.3713(6) 0.104(5) Uani 1 1 d . .
H32 H 0.5960 -0.0842 0.3729 0.125 Uiso 1 1 calc R U
C33 C 0.5287(13) -0.1947(10) 0.3911(6) 0.088(4) Uani 1 1 d . .
H33 H 0.4595 -0.1746 0.4038 0.106 Uiso 1 1 calc R U
C34 C 0.757(3) -0.1224(18) 0.2331(13) 0.209(13) Uani 1 1 d D U
H34A H 0.6969 -0.1615 0.2394 0.251 Uiso 1 1 calc R U
H34B H 0.8299 -0.1508 0.2317 0.251 Uiso 1 1 calc R U
C35 C 0.759(3) -0.062(2) 0.2748(11) 0.222(14) Uani 1 1 d D .
H35A H 0.6834 -0.0379 0.2785 0.267 Uiso 1 1 calc R U
H35B H 0.8130 -0.0197 0.2661 0.267 Uiso 1 1 calc R U
C36 C 0.7938(17) -0.1045(15) 0.3274(6) 0.146(9) Uani 1 1 d . .
H36A H 0.8674 -0.1303 0.3218 0.175 Uiso 1 1 calc R U
H36B H 0.8044 -0.0632 0.3544 0.175 Uiso 1 1 calc R U
C37 C 1.0625(10) -0.0164(7) -0.0046(5) 0.058(3) Uani 1 1 d . .
O8 O 1.1361(19) -0.2375(17) 0.0334(10) 0.278(12) Uani 1 1 d . .
Cl1 Cl 0.9935(12) -0.3199(8) 0.2297(7) 0.241(5) Uani 1 1 d . .
O9 O 0.974(3) -0.256(2) 0.197(2) 0.49(3) Uani 1 1 d . .
O10 O 0.921(5) -0.380(4) 0.231(3) 0.55(5) Uani 1 1 d . .
O11 O 1.021(6) -0.309(4) 0.287(2) 0.52(4) Uani 1 1 d . .
O12 O 1.081(5) -0.350(5) 0.206(2) 0.60(6) Uani 1 1 d . .

loop_
_atom_site_aniso_label
_atom_site_aniso_U_11
_atom_site_aniso_U_22
_atom_site_aniso_U_33
_atom_site_aniso_U_23
_atom_site_aniso_U_13
_atom_site_aniso_U_12
Cd1 0.0506(5) 0.0526(5) 0.0574(5) -0.0002(4) 0.0009(4) -0.0011(4)
Cd2 0.0587(6) 0.0637(6) 0.0842(7) -0.0030(5) -0.0011(5) -0.0066(5)
S1 0.080(2) 0.0544(19) 0.099(3) -0.0036(19) 0.015(2) -0.0223(17)
S2 0.096(3) 0.0482(19) 0.099(3) -0.0152(18) 0.021(2) -0.0058(18)
S3 0.123(3) 0.076(3) 0.114(3) 0.010(2) -0.008(3) -0.042(3)
S4 0.164(4) 0.055(2) 0.121(4) -0.020(2) -0.003(3) -0.004(3)
S5 0.227(8) 0.140(6) 0.261(9) -0.027(6) 0.017(7) -0.114(6)
S6 0.327(11) 0.066(3) 0.241(9) -0.055(4) -0.062(8) -0.017(5)
O1 0.060(5) 0.060(5) 0.089(6) -0.010(5) 0.005(5) 0.001(4)
O2 0.062(5) 0.053(5) 0.112(8) -0.012(5) 0.008(5) 0.001(4)
O3 0.068(6) 0.071(6) 0.180(11) -0.034(7) 0.029(6) -0.017(5)
O4 0.081(7) 0.078(7) 0.129(9) -0.031(6) 0.031(6) -0.003(5)
O5 0.050(5) 0.082(6) 0.064(5) -0.003(5) -0.005(4) -0.003(4)
O6 0.040(4) 0.079(6) 0.098(7) -0.025(6) 0.000(4) 0.004(4)
O7 0.108(9) 0.114(9) 0.151(11) 0.053(8) 0.007(8) -0.010(7)
N1 0.070(7) 0.078(8) 0.069(7) -0.003(6) 0.005(6) -0.002(6)
N2 0.072(7) 0.091(9) 0.073(8) -0.009(7) 0.004(6) -0.001(7)
N4 0.073(8) 0.091(10) 0.104(10) 0.018(8) 0.001(7) 0.002(7)
C1 0.054(7) 0.036(6) 0.054(7) 0.002(5) -0.008(5) -0.009(5)
C2 0.072(8) 0.053(7) 0.048(7) 0.000(6) -0.016(6) 0.002(6)
C3 0.094(10) 0.060(8) 0.084(10) -0.013(7) -0.003(8) -0.018(8)
C4 0.104(11) 0.054(8) 0.086(10) -0.002(7) 0.008(8) -0.021(8)
C5 0.131(15) 0.040(9) 0.142(17) 0.014(9) -0.027(13) -0.030(9)
C6 0.20(2) 0.054(10) 0.139(18) -0.007(11) -0.052(17) -0.030(13)
C7 0.21(2) 0.15(2) 0.37(3) 0.00(2) 0.07(2) -0.097(19)
C8 0.34(4) 0.14(2) 0.20(3) -0.06(2) -0.02(3) -0.03(2)
C9 0.073(8) 0.041(6) 0.053(7) -0.001(5) -0.003(6) -0.019(6)
C10 0.076(9) 0.040(7) 0.081(9) 0.002(6) -0.001(7) -0.018(6)
C11 0.079(10) 0.130(14) 0.084(11) -0.001(11) 0.012(8) -0.043(10)
C12 0.089(12) 0.21(2) 0.059(10) -0.025(13) -0.003(8) -0.001(15)
C13 0.094(13) 0.143(18) 0.085(13) 0.022(14) 0.001(10) 0.032(12)
C14 0.25(3) 0.102(15) 0.085(14) 0.024(12) 0.013(16) 0.016(16)
C15 0.19(2) 0.084(12) 0.077(11) 0.016(9) 0.016(12) 0.008(13)
C16 0.142(13) 0.115(13) 0.067(9) -0.016(9) 0.003(10) -0.008(11)
C17 0.156(14) 0.138(15) 0.074(10) -0.011(10) 0.005(11) 0.007(13)
C18 0.104(13) 0.148(18) 0.077(12) 0.022(12) 0.031(10) 0.017(13)
C19 0.144(16) 0.108(14) 0.078(12) 0.021(11) -0.004(12) -0.005(12)
C20 0.106(13) 0.101(14) 0.098(13) 0.009(11) -0.009(10) -0.013(11)
C21 0.113(15) 0.29(3) 0.067(11) 0.051(15) 0.015(10) 0.057(18)
C22 0.185(17) 0.226(18) 0.136(15) 0.077(14) 0.025(14) 0.043(15)
C23 0.20(2) 0.21(2) 0.080(13) 0.056(15) 0.035(14) 0.08(2)
N3 0.063(6) 0.071(7) 0.058(6) 0.004(5) 0.007(5) -0.013(5)
C24 0.090(10) 0.112(12) 0.064(9) -0.018(9) -0.001(8) 0.010(9)
C25 0.123(13) 0.143(16) 0.058(9) -0.022(10) -0.006(9) 0.014(12)
C27 0.30(3) 0.091(13) 0.122(17) 0.017(13) -0.086(18) 0.040(17)
C28 0.168(18) 0.081(12) 0.103(13) 0.024(10) -0.005(12) 0.018(12)
C29 0.098(14) 0.113(15) 0.19(2) 0.009(15) 0.019(15) 0.016(13)
C30 0.104(15) 0.119(17) 0.18(2) 0.037(16) 0.000(14) 0.003(14)
C31 0.074(11) 0.161(19) 0.052(9) 0.021(10) -0.016(8) -0.023(12)
C32 0.140(16) 0.085(11) 0.088(11) 0.001(10) -0.021(11) -0.038(12)
C33 0.079(10) 0.082(11) 0.105(12) 0.002(9) 0.001(9) -0.010(9)
C34 0.24(2) 0.196(19) 0.195(19) 0.034(16) -0.011(16) 0.002(16)
C35 0.28(4) 0.26(4) 0.13(2) 0.06(2) 0.02(2) -0.02(3)
C36 0.146(16) 0.23(2) 0.059(10) 0.042(13) -0.001(10) -0.078(17)
C37 0.052(7) 0.053(8) 0.071(8) 0.020(7) -0.003(6) 0.002(6)
O8 0.21(2) 0.32(3) 0.30(3) 0.12(2) 0.009(18) -0.032(19)
Cl1 0.190(9) 0.171(9) 0.362(17) 0.048(10) -0.018(11) 0.032(7)
O9 0.44(5) 0.21(3) 0.81(10) 0.21(5) -0.02(5) 0.12(3)
O10 0.56(9) 0.48(7) 0.60(9) 0.18(6) -0.16(7) -0.33(7)
O11 0.61(10) 0.56(9) 0.40(6) -0.14(6) -0.21(7) 0.06(6)
O12 0.42(6) 0.85(13) 0.53(8) 0.23(8) 0.17(6) 0.43(8)

loop_
_atom_type_symbol
_atom_type_description
_atom_type_scat_dispersion_real
_atom_type_scat_dispersion_imag
_atom_type_scat_source
C C 0.0033 0.0016 'International Tables Vol C Tables 4.2.6.8 and 6.1.1.4'
H H 0.0000 0.0000 'International Tables Vol C Tables 4.2.6.8 and 6.1.1.4'
N N 0.0061 0.0033 'International Tables Vol C Tables 4.2.6.8 and 6.1.1.4'
O O 0.0106 0.0060 'International Tables Vol C Tables 4.2.6.8 and 6.1.1.4'
S S 0.1246 0.1234 'International Tables Vol C Tables 4.2.6.8 and 6.1.1.4'
Cd Cd -0.8075 1.2024 'International Tables Vol C Tables 4.2.6.8 and 6.1.1.4'
Cl Cl 0.1484 0.1585 'International Tables Vol C Tables 4.2.6.8 and 6.1.1.4'

loop_
_geom_angle_atom_site_label_1
_geom_angle_atom_site_label_2
_geom_angle_atom_site_label_3
_geom_angle
_geom_angle_site_symmetry_1
_geom_angle_site_symmetry_3
N3 Cd1 N1 175.2(4) . .
N3 Cd1 O5 87.6(3) . .
N1 Cd1 O5 91.7(3) . .
N3 Cd1 O2 90.3(3) . 3_655
N1 Cd1 O2 93.3(4) . 3_655
O5 Cd1 O2 139.3(3) . 3_655
N3 Cd1 O3 95.7(4) . 3_655
N1 Cd1 O3 88.4(4) . 3_655
O5 Cd1 O3 68.8(3) . 3_655
O2 Cd1 O3 70.9(3) 3_655 3_655
N3 Cd1 O1 91.4(3) . .
N1 Cd1 O1 84.0(4) . .
O5 Cd1 O1 96.8(3) . .
O2 Cd1 O1 124.0(3) 3_655 .
O3 Cd1 O1 163.5(3) 3_655 .
N3 Cd1 O2 85.5(3) . .
N1 Cd1 O2 92.7(3) . .
O5 Cd1 O2 147.7(3) . .
O2 Cd1 O2 72.3(3) 3_655 .
O3 Cd1 O2 143.3(3) 3_655 .
O1 Cd1 O2 52.0(3) . .
N2 Cd2 O6 97.0(4) . .
N2 Cd2 N4 92.0(5) . 4_655
O6 Cd2 N4 86.2(4) . 4_655
N2 Cd2 O7 176.0(4) . .
O6 Cd2 O7 79.0(4) . .
N4 Cd2 O7 88.2(5) 4_655 .
N2 Cd2 O5 90.6(4) . .
O6 Cd2 O5 69.2(3) . .
N4 Cd2 O5 155.4(4) 4_655 .
O7 Cd2 O5 87.6(4) . .
N2 Cd2 O4 98.0(4) . 3_655
O6 Cd2 O4 162.2(4) . 3_655
N4 Cd2 O4 83.8(4) 4_655 3_655
O7 Cd2 O4 86.0(4) . 3_655
O5 Cd2 O4 120.0(3) . 3_655
N2 Cd2 O3 98.8(4) . 3_655
O6 Cd2 O3 134.1(3) . 3_655
N4 Cd2 O3 135.6(4) 4_655 3_655
O7 Cd2 O3 83.9(4) . 3_655
O5 Cd2 O3 67.8(3) . 3_655
O4 Cd2 O3 52.2(3) 3_655 3_655
C3 S1 C1 96.3(6) . .
C2 S2 C3 96.1(6) . .
C4 S3 C5 93.6(8) . .
C4 S4 C6 94.8(10) . .
C7 S5 C5 104.4(12) . .
C8 S6 C6 99.2(12) . .
C9 O1 Cd1 93.2(7) . .
C9 O2 Cd1 157.1(8) . 3_655
C9 O2 Cd1 93.2(7) . .
Cd1 O2 Cd1 107.7(3) 3_655 .
C10 O3 Cd1 158.3(9) . 3_655
C10 O3 Cd2 92.4(8) . 3_655
Cd1 O3 Cd2 109.1(4) 3_655 3_655
C10 O4 Cd2 93.7(8) . 3_655
C37 O5 Cd1 125.2(7) 3_755 .
C37 O5 Cd2 115.5(7) 3_755 .
Cd1 O5 Cd2 113.1(3) . .
C37 O6 Cd2 117.3(7) . .
C11 N1 C15 113.2(14) . .
C11 N1 Cd1 125.1(11) . .
C15 N1 Cd1 121.7(11) . .
C16 N2 C20 117.4(15) . .
C16 N2 Cd2 119.9(12) . .
C20 N2 Cd2 121.7(11) . .
C33 N4 C29 116.4(16) . .
C33 N4 Cd2 125.1(11) . 4_556
C29 N4 Cd2 118.4(13) . 4_556
C2 C1 C9 132.8(10) . .
C2 C1 S1 116.8(8) . .
C9 C1 S1 110.3(8) . .
C1 C2 C10 133.4(11) . .
C1 C2 S2 116.3(9) . .
C10 C2 S2 110.2(9) . .
C4 C3 S1 125.3(12) . .
C4 C3 S2 120.2(11) . .
S1 C3 S2 114.4(7) . .
C3 C4 S4 125.4(12) . .
C3 C4 S3 120.1(11) . .
S4 C4 S3 114.4(7) . .
C6 C5 S5 120.7(15) . .
C6 C5 S3 118.5(14) . .
S5 C5 S3 120.6(14) . .
C5 C6 S6 127.7(17) . .
C5 C6 S4 117.1(14) . .
S6 C6 S4 115.1(17) . .
O2 C9 O1 121.4(11) . .
O2 C9 C1 122.6(11) . .
O1 C9 C1 116.0(9) . .
O4 C10 O3 120.7(12) . .
O4 C10 C2 118.6(11) . .
O3 C10 C2 120.7(13) . .
N1 C11 C12 127.5(18) . .
C13 C12 C11 116.7(19) . .
C14 C13 C12 116.3(18) . .
C14 C13 C21 121(2) . .
C12 C13 C21 123(2) . .
C13 C14 C15 122(2) . .
N1 C15 C14 123.9(19) . .
N2 C16 C17 121.3(18) . .
C18 C17 C16 122.0(19) . .
C19 C18 C17 114.7(18) . .
C19 C18 C23 120(2) . .
C17 C18 C23 126(2) . .
C18 C19 C20 119.8(18) . .
N2 C20 C19 124.7(17) . .
C22 C21 C13 115.9(18) . .
C21 C22 C23 144(2) . .
C22 C23 C18 115.6(17) . .
C24 N3 C28 120.0 . .
C24 N3 Cd1 120.6(5) . .
C28 N3 Cd1 119.4(5) . .
N3 C24 C25 120.0 . .
C26 C25 C24 120.0 . .
C27 C26 C25 120.0 . .
C27 C26 C34 105.2(15) . .
C25 C26 C34 134.6(15) . .
C26 C27 C28 120.0 . .
C27 C28 N3 120.0 . .
N4 C29 C30 124(2) . .
C31 C30 C29 120(2) . .
C30 C31 C32 116.6(18) . .
C30 C31 C36 127(2) . .
C32 C31 C36 116(2) . .
C31 C32 C33 119.3(17) . .
N4 C33 C32 123.2(16) . .
C35 C34 C26 107(2) . .
C34 C35 C36 108(3) . .
C31 C36 C35 116.7(18) . .
O6 C37 O5 126.9(11) . 3_755
O6 C37 C37 118.3(15) . 3_755
O5 C37 C37 114.8(15) 3_755 3_755
O12 Cl1 O10 103(5) . .
O12 Cl1 O9 99(3) . .
O10 Cl1 O9 121(3) . .
O12 Cl1 O11 109(4) . .
O10 Cl1 O11 101(4) . .
O9 Cl1 O11 122(3) . .

loop_
_geom_bond_atom_site_label_1
_geom_bond_atom_site_label_2
_geom_bond_distance
_geom_bond_site_symmetry_2
Cd1 N3 2.284(7) .
Cd1 N1 2.286(11) .
Cd1 O5 2.343(7) .
Cd1 O2 2.372(8) 3_655
Cd1 O3 2.428(10) 3_655
Cd1 O1 2.482(8) .
Cd1 O2 2.489(8) .
Cd2 N2 2.300(12) .
Cd2 O6 2.320(8) .
Cd2 N4 2.328(12) 4_655
Cd2 O7 2.383(11) .
Cd2 O5 2.403(8) .
Cd2 O4 2.424(10) 3_655
Cd2 O3 2.431(9) 3_655
S1 C3 1.734(14) .
S1 C1 1.761(10) .
S2 C2 1.758(12) .
S2 C3 1.759(14) .
S3 C4 1.761(14) .
S3 C5 1.759(18) .
S4 C4 1.746(15) .
S4 C6 1.75(2) .
S5 C7 1.65(3) .
S5 C5 1.712(17) .
S6 C8 1.73(3) .
S6 C6 1.75(2) .
O1 C9 1.257(13) .
O2 C9 1.243(12) .
O2 Cd1 2.372(8) 3_655
O3 C10 1.249(14) .
O3 Cd1 2.428(10) 3_655
O3 Cd2 2.431(9) 3_655
O4 C10 1.209(14) .
O4 Cd2 2.424(9) 3_655
O5 C37 1.256(13) 3_755
O6 C37 1.231(14) .
N1 C11 1.295(17) .
N1 C15 1.325(18) .
N2 C16 1.287(18) .
N2 C20 1.336(18) .
N4 C33 1.303(17) .
N4 C29 1.32(2) .
N4 Cd2 2.328(12) 4_556
C1 C2 1.360(15) .
C1 C9 1.501(15) .
C2 C10 1.487(16) .
C3 C4 1.351(16) .
C5 C6 1.31(3) .
C11 C12 1.41(2) .
C12 C13 1.36(2) .
C13 C14 1.36(3) .
C13 C21 1.53(2) .
C14 C15 1.36(2) .
C16 C17 1.40(2) .
C17 C18 1.40(2) .
C18 C19 1.36(2) .
C18 C23 1.50(2) .
C19 C20 1.37(2) .
C21 C22 1.33(3) .
C22 C23 1.44(3) .
N3 C24 1.3900 .
N3 C28 1.3900 .
C24 C25 1.3900 .
C25 C26 1.3900 .
C26 C27 1.3900 .
C26 C34 1.62(3) .
C27 C28 1.3900 .
C29 C30 1.37(2) .
C30 C31 1.35(2) .
C31 C32 1.38(2) .
C31 C36 1.54(2) .
C32 C33 1.40(2) .
C34 C35 1.446(18) .
C35 C36 1.55(3) .
C37 O5 1.256(13) 3_755
C37 C37 1.57(2) 3_755
Cl1 O12 1.29(4) .
Cl1 O10 1.30(4) .
Cl1 O9 1.36(3) .
Cl1 O11 1.50(5) .

loop_
_geom_torsion_atom_site_label_1
_geom_torsion_atom_site_label_2
_geom_torsion_atom_site_label_3
_geom_torsion_atom_site_label_4
_geom_torsion
_geom_torsion_site_symmetry_1
_geom_torsion_site_symmetry_4
C3 S1 C1 C2 2.0(10) . .
C3 S1 C1 C9 -175.3(9) . .
C9 C1 C2 C10 -8(2) . .
S1 C1 C2 C10 175.2(11) . .
C9 C1 C2 S2 175.7(10) . .
S1 C1 C2 S2 -0.8(12) . .
C3 S2 C2 C1 -0.8(10) . .
C3 S2 C2 C10 -177.7(9) . .
C1 S1 C3 C4 173.8(14) . .
C1 S1 C3 S2 -2.5(9) . .
C2 S2 C3 C4 -174.3(13) . .
C2 S2 C3 S1 2.1(9) . .
S1 C3 C4 S4 -176.9(9) . .
S2 C3 C4 S4 -1(2) . .
S1 C3 C4 S3 7(2) . .
S2 C3 C4 S3 -177.4(8) . .
C6 S4 C4 C3 171.5(15) . .
C6 S4 C4 S3 -11.8(11) . .
C5 S3 C4 C3 -170.6(14) . .
C5 S3 C4 S4 12.6(10) . .
C7 S5 C5 C6 -179(2) . .
C7 S5 C5 S3 -3(2) . .
C4 S3 C5 C6 -9.0(19) . .
C4 S3 C5 S5 175.6(12) . .
S5 C5 C6 S6 0(3) . .
S3 C5 C6 S6 -175.2(11) . .
S5 C5 C6 S4 177.6(10) . .
S3 C5 C6 S4 2(3) . .
C8 S6 C6 C5 -93(3) . .
C8 S6 C6 S4 89.5(17) . .
C4 S4 C6 C5 6(2) . .
C4 S4 C6 S6 -176.3(12) . .
Cd1 O2 C9 O1 -160.4(15) 3_655 .
Cd1 O2 C9 O1 -4.7(12) . .
Cd1 O2 C9 C1 23(3) 3_655 .
Cd1 O2 C9 C1 178.4(9) . .
Cd1 O1 C9 O2 4.7(12) . .
Cd1 O1 C9 C1 -178.2(8) . .
C2 C1 C9 O2 9(2) . .
S1 C1 C9 O2 -174.4(10) . .
C2 C1 C9 O1 -168.1(12) . .
S1 C1 C9 O1 8.6(13) . .
Cd2 O4 C10 O3 -10.1(15) 3_655 .
Cd2 O4 C10 C2 168.4(10) 3_655 .
Cd1 O3 C10 O4 -164(2) 3_655 .
Cd2 O3 C10 O4 10.0(15) 3_655 .
Cd1 O3 C10 C2 17(4) 3_655 .
Cd2 O3 C10 C2 -168.4(11) 3_655 .
C1 C2 C10 O4 172.7(13) . .
S2 C2 C10 O4 -11.1(16) . .
C1 C2 C10 O3 -9(2) . .
S2 C2 C10 O3 167.3(11) . .
C15 N1 C11 C12 5(2) . .
Cd1 N1 C11 C12 -175.2(12) . .
N1 C11 C12 C13 0(3) . .
C11 C12 C13 C14 -3(3) . .
C11 C12 C13 C21 176.8(15) . .
C12 C13 C14 C15 2(3) . .
C21 C13 C14 C15 -177.8(19) . .
C11 N1 C15 C14 -6(3) . .
Cd1 N1 C15 C14 174.2(17) . .
C13 C14 C15 N1 3(4) . .
C20 N2 C16 C17 2(2) . .
Cd2 N2 C16 C17 170.9(13) . .
N2 C16 C17 C18 -3(3) . .
C16 C17 C18 C19 3(3) . .
C16 C17 C18 C23 -176.6(17) . .
C17 C18 C19 C20 -3(3) . .
C23 C18 C19 C20 176.4(17) . .
C16 N2 C20 C19 -3(3) . .
Cd2 N2 C20 C19 -171.1(13) . .
C18 C19 C20 N2 3(3) . .
C14 C13 C21 C22 88(3) . .
C12 C13 C21 C22 -92(3) . .
C13 C21 C22 C23 24(6) . .
C21 C22 C23 C18 -14(6) . .
C19 C18 C23 C22 -84(3) . .
C17 C18 C23 C22 96(3) . .
C28 N3 C24 C25 0.0 . .
Cd1 N3 C24 C25 -177.4(6) . .
N3 C24 C25 C26 0.0 . .
C24 C25 C26 C27 0.0 . .
C24 C25 C26 C34 -174(2) . .
C25 C26 C27 C28 0.0 . .
C34 C26 C27 C28 175.7(15) . .
C26 C27 C28 N3 0.0 . .
C24 N3 C28 C27 0.0 . .
Cd1 N3 C28 C27 177.4(6) . .
C33 N4 C29 C30 6(3) . .
Cd2 N4 C29 C30 -177.8(17) 4_556 .
N4 C29 C30 C31 -4(4) . .
C29 C30 C31 C32 1(3) . .
C29 C30 C31 C36 -178.5(18) . .
C30 C31 C32 C33 -1(2) . .
C36 C31 C32 C33 178.5(13) . .
C29 N4 C33 C32 -6(3) . .
Cd2 N4 C33 C32 178.1(11) 4_556 .
C31 C32 C33 N4 4(2) . .
C27 C26 C34 C35 173(2) . .
C25 C26 C34 C35 -12(4) . .
C26 C34 C35 C36 -173.6(19) . .
C30 C31 C36 C35 107(3) . .
C32 C31 C36 C35 -72(2) . .
C34 C35 C36 C31 -65(3) . .
Cd2 O6 C37 O5 162.7(9) . 3_755
Cd2 O6 C37 C37 -17.1(16) . 3_755
